data_4083552
loop_
_publ_author_name
'Mushtaq, Ambreen'
'Bi, Wenhua'
'L\'egar\'e, Marc-Andr\'e'
'Fontaine, Fr\'ed\'eric-Georges'

_publ_section_title
;
 Synthesis and Reactivity of Novel Mesityl Boratabenzene Ligands and Their
 Coordination to Transition Metals
;
_journal_issue 12
_journal_name_full Organometallics
_journal_page_first 3173
_journal_paper_doi 10.1021/om500406b
_journal_volume 33
_journal_year 2014
_chemical_formula_moiety 'C34 H48 B2 Cr Si2'
_chemical_formula_sum 'C34 H48 B2 Cr Si2'
_chemical_formula_weight 586.52
_chemical_name_systematic
; 
 ? 
;
_space_group_IT_number 2
_symmetry_cell_setting triclinic
_symmetry_space_group_name_Hall '-P 1'
_symmetry_space_group_name_H-M 'P -1'
_atom_sites_solution_hydrogens geom
_atom_sites_solution_primary direct
_atom_sites_solution_secondary difmap
_audit_creation_method SHELXL-97
_cell_angle_alpha 96.4920(10)
_cell_angle_beta 92.4940(10)
_cell_angle_gamma 110.8430(10)
_cell_formula_units_Z 1
_cell_length_a 7.63010(10)
_cell_length_b 8.73050(10)
_cell_length_c 13.48080(10)
_cell_measurement_reflns_used 9952
_cell_measurement_temperature 150(2)
_cell_measurement_theta_max 30.4
_cell_measurement_theta_min 2.5
_cell_volume 830.471(17)
_computing_cell_refinement 'SMART APEX II'
_computing_data_collection 'SMART APEX II  (Bruker, 2007)'
_computing_data_reduction 'SAINT+ (Bruker, 2007)'
_computing_molecular_graphics 'SHELXTL (Bruker, 2007)'
_computing_publication_material SHELXTL
_computing_structure_refinement 'SHELXL-97 (Sheldrick, 2008)'
_computing_structure_solution 'SHELXS-97 (Sheldrick, 2008)'
_diffrn_ambient_temperature 150(2)
_diffrn_measured_fraction_theta_full 0.997
_diffrn_measured_fraction_theta_max 0.997
_diffrn_measurement_device_type 'Bruker APEX II CCD area detector'
_diffrn_measurement_method 'phi and omega scans'
_diffrn_radiation_monochromator graphite
_diffrn_radiation_source 'fine-focus sealed tube'
_diffrn_radiation_type MoK\a
_diffrn_radiation_wavelength 0.71073
_diffrn_reflns_av_R_equivalents 0.0326
_diffrn_reflns_av_sigmaI/netI 0.0251
_diffrn_reflns_limit_h_max 10
_diffrn_reflns_limit_h_min -10
_diffrn_reflns_limit_k_max 12
_diffrn_reflns_limit_k_min -12
_diffrn_reflns_limit_l_max 19
_diffrn_reflns_limit_l_min -19
_diffrn_reflns_number 31798
_diffrn_reflns_theta_full 30.53
_diffrn_reflns_theta_max 30.53
_diffrn_reflns_theta_min 1.53
_exptl_absorpt_coefficient_mu 0.438
_exptl_absorpt_correction_T_max 0.9742
_exptl_absorpt_correction_T_min 0.8947
_exptl_absorpt_correction_type multi-scan
_exptl_absorpt_process_details 'SADABS (Sheldrick, 1996)'
_exptl_crystal_colour Brown
_exptl_crystal_density_diffrn 1.173
_exptl_crystal_density_method 'not measured'
_exptl_crystal_description Plate
_exptl_crystal_F_000 314
_exptl_crystal_size_max 0.26
_exptl_crystal_size_mid 0.20
_exptl_crystal_size_min 0.06
_refine_diff_density_max 0.434
_refine_diff_density_min -0.307
_refine_diff_density_rms 0.057
_refine_ls_extinction_method none
_refine_ls_goodness_of_fit_ref 1.048
_refine_ls_hydrogen_treatment constr
_refine_ls_matrix_type full
_refine_ls_number_parameters 184
_refine_ls_number_reflns 5065
_refine_ls_number_restraints 0
_refine_ls_restrained_S_all 1.048
_refine_ls_R_factor_all 0.0457
_refine_ls_R_factor_gt 0.0355
_refine_ls_shift/su_max 0.020
_refine_ls_shift/su_mean 0.000
_refine_ls_structure_factor_coef Fsqd
_refine_ls_weighting_details 'calc w=1/[\s^2^(Fo^2^)+(0.0524P)^2^+0.3034P] where P=(Fo^2^+2Fc^2^)/3'
_refine_ls_weighting_scheme calc
_refine_ls_wR_factor_gt 0.0956
_refine_ls_wR_factor_ref 0.1025
_reflns_number_gt 4248
_reflns_number_total 5065
_reflns_threshold_expression >2sigma(I)
_cod_data_source_file om500406b_si_002.cif
_cod_data_source_block am0328
_cod_depositor_comments 'Adding full bibliography for 4083552--4083554.cif.'
_cod_original_cell_volume 830.471(16)
_cod_database_code 4083552

loop_
_symmetry_equiv_pos_as_xyz
'x, y, z'
'-x, -y, -z'

loop_
_atom_site_label
_atom_site_type_symbol
_atom_site_fract_x
_atom_site_fract_y
_atom_site_fract_z
_atom_site_U_iso_or_equiv
_atom_site_adp_type
_atom_site_occupancy
_atom_site_symmetry_multiplicity
_atom_site_calc_flag
_atom_site_refinement_flags
Cr1 Cr 0.5000 0.0000 0.0000 0.01620(8) Uani 1 2 d S
Si1 Si 0.63918(6) -0.10707(4) 0.24215(3) 0.02427(10) Uani 1 1 d .
C1 C 0.5674(3) -0.1023(2) 0.37280(12) 0.0412(4) Uani 1 1 d .
H1A H 0.6311 -0.1584 0.4119 0.062 Uiso 1 1 calc R
H1B H 0.4308 -0.1588 0.3712 0.062 Uiso 1 1 calc R
H1C H 0.6026 0.0129 0.4038 0.062 Uiso 1 1 calc R
C2 C 0.8994(2) 0.0039(2) 0.24936(12) 0.0343(3) Uani 1 1 d .
H2A H 0.9315 0.1181 0.2814 0.052 Uiso 1 1 calc R
H2B H 0.9409 0.0043 0.1816 0.052 Uiso 1 1 calc R
H2C H 0.9623 -0.0524 0.2888 0.052 Uiso 1 1 calc R
C3 C 0.5789(3) -0.3288(2) 0.18815(14) 0.0451(4) Uani 1 1 d .
H3A H 0.6017 -0.3354 0.1171 0.068 Uiso 1 1 calc R
H3B H 0.4459 -0.3912 0.1948 0.068 Uiso 1 1 calc R
H3C H 0.6576 -0.3758 0.2243 0.068 Uiso 1 1 calc R
C4 C 0.50752(17) -0.00985(15) 0.16457(9) 0.0189(2) Uani 1 1 d .
C5 C 0.32956(19) -0.11648(17) 0.11356(10) 0.0244(3) Uani 1 1 d .
H5 H 0.2845 -0.2303 0.1216 0.029 Uiso 1 1 calc R
C6 C 0.21888(19) -0.05926(19) 0.05203(10) 0.0281(3) Uani 1 1 d .
H6 H 0.0972 -0.1325 0.0244 0.034 Uiso 1 1 calc R
C7 C 0.2859(2) 0.10493(19) 0.03085(10) 0.0281(3) Uani 1 1 d .
H7 H 0.2141 0.1384 -0.0156 0.034 Uiso 1 1 calc R
C8 C 0.4588(2) 0.22041(17) 0.07784(10) 0.0244(3) Uani 1 1 d .
H8 H 0.5114 0.3255 0.0556 0.029 Uiso 1 1 calc R
C9 C 0.69954(18) 0.32009(15) 0.24580(9) 0.0204(2) Uani 1 1 d .
C10 C 0.8839(2) 0.42500(16) 0.23462(11) 0.0275(3) Uani 1 1 d .
C11 C 0.9830(2) 0.55665(18) 0.30869(11) 0.0316(3) Uani 1 1 d .
H11 H 1.1075 0.6256 0.2993 0.038 Uiso 1 1 calc R
C12 C 0.9043(2) 0.58956(18) 0.39579(11) 0.0297(3) Uani 1 1 d .
C13 C 0.7233(2) 0.48608(18) 0.40732(10) 0.0287(3) Uani 1 1 d .
H13 H 0.6676 0.5055 0.4668 0.034 Uiso 1 1 calc R
C14 C 0.61945(19) 0.35378(16) 0.33434(10) 0.0234(3) Uani 1 1 d .
C15 C 0.9775(3) 0.3991(2) 0.14058(13) 0.0444(4) Uani 1 1 d .
H15A H 1.1011 0.4876 0.1433 0.067 Uiso 1 1 calc R
H15B H 0.8988 0.4009 0.0817 0.067 Uiso 1 1 calc R
H15C H 0.9932 0.2919 0.1360 0.067 Uiso 1 1 calc R
C16 C 1.0122(3) 0.7348(2) 0.47468(13) 0.0408(4) Uani 1 1 d .
H16A H 1.0637 0.6953 0.5301 0.061 Uiso 1 1 calc R
H16B H 0.9274 0.7891 0.4999 0.061 Uiso 1 1 calc R
H16C H 1.1155 0.8140 0.4451 0.061 Uiso 1 1 calc R
C17 C 0.4169(2) 0.2558(2) 0.34913(12) 0.0350(3) Uani 1 1 d .
H17A H 0.3986 0.2669 0.4207 0.053 Uiso 1 1 calc R
H17B H 0.3871 0.1389 0.3236 0.053 Uiso 1 1 calc R
H17C H 0.3337 0.2980 0.3127 0.053 Uiso 1 1 calc R
B1 B 0.5618(2) 0.17794(17) 0.16402(10) 0.0187(3) Uani 1 1 d .

loop_
_atom_site_aniso_label
_atom_site_aniso_U_11
_atom_site_aniso_U_22
_atom_site_aniso_U_33
_atom_site_aniso_U_23
_atom_site_aniso_U_13
_atom_site_aniso_U_12
Cr1 0.01545(14) 0.01767(13) 0.01512(13) -0.00380(9) -0.00061(9) 0.00761(10)
Si1 0.0319(2) 0.01971(18) 0.01953(18) 0.00130(13) -0.00229(14) 0.00826(15)
C1 0.0486(10) 0.0449(9) 0.0253(7) 0.0106(7) 0.0035(7) 0.0094(8)
C2 0.0305(8) 0.0428(9) 0.0307(8) -0.0006(6) -0.0027(6) 0.0169(7)
C3 0.0705(13) 0.0238(7) 0.0405(9) 0.0001(6) -0.0147(8) 0.0200(8)
C4 0.0201(6) 0.0176(5) 0.0161(5) -0.0015(4) 0.0018(4) 0.0046(4)
C5 0.0210(6) 0.0222(6) 0.0234(6) -0.0029(5) 0.0035(5) 0.0014(5)
C6 0.0152(6) 0.0388(8) 0.0253(7) -0.0102(6) 0.0009(5) 0.0083(5)
C7 0.0267(7) 0.0414(8) 0.0223(6) -0.0076(6) -0.0028(5) 0.0240(6)
C8 0.0334(7) 0.0225(6) 0.0203(6) -0.0042(5) -0.0015(5) 0.0166(5)
C9 0.0256(6) 0.0166(5) 0.0177(5) -0.0017(4) -0.0013(5) 0.0076(5)
C10 0.0319(7) 0.0191(6) 0.0243(6) -0.0036(5) 0.0027(5) 0.0024(5)
C11 0.0305(7) 0.0226(6) 0.0313(7) -0.0060(5) -0.0019(6) 0.0005(5)
C12 0.0345(8) 0.0248(6) 0.0254(7) -0.0092(5) -0.0095(6) 0.0107(6)
C13 0.0348(8) 0.0301(7) 0.0203(6) -0.0087(5) -0.0037(5) 0.0150(6)
C14 0.0263(6) 0.0234(6) 0.0196(6) -0.0036(5) -0.0020(5) 0.0103(5)
C15 0.0403(9) 0.0345(8) 0.0360(9) -0.0093(7) 0.0138(7) -0.0105(7)
C16 0.0428(9) 0.0345(8) 0.0348(8) -0.0175(7) -0.0138(7) 0.0102(7)
C17 0.0300(8) 0.0405(8) 0.0292(7) -0.0096(6) 0.0066(6) 0.0100(6)
B1 0.0204(6) 0.0179(6) 0.0166(6) -0.0029(5) 0.0017(5) 0.0069(5)

loop_
_atom_type_symbol
_atom_type_description
_atom_type_scat_dispersion_real
_atom_type_scat_dispersion_imag
_atom_type_scat_source
C C 0.0033 0.0016 'International Tables Vol C Tables 4.2.6.8 and 6.1.1.4'
H H 0.0000 0.0000 'International Tables Vol C Tables 4.2.6.8 and 6.1.1.4'
B B 0.0013 0.0007 'International Tables Vol C Tables 4.2.6.8 and 6.1.1.4'
Cr Cr 0.3209 0.6236 'International Tables Vol C Tables 4.2.6.8 and 6.1.1.4'
Si Si 0.0817 0.0704 'International Tables Vol C Tables 4.2.6.8 and 6.1.1.4'

loop_
_geom_angle_atom_site_label_1
_geom_angle_atom_site_label_2
_geom_angle_atom_site_label_3
_geom_angle
_geom_angle_site_symmetry_1
_geom_angle_site_symmetry_3
C5 Cr1 C5 180.0 2_655 .
C5 Cr1 C7 68.94(6) 2_655 2_655
C5 Cr1 C7 111.06(6) . 2_655
C5 Cr1 C7 111.06(6) 2_655 .
C5 Cr1 C7 68.94(6) . .
C7 Cr1 C7 180.00(3) 2_655 .
C5 Cr1 C6 37.83(6) 2_655 2_655
C5 Cr1 C6 142.17(6) . 2_655
C7 Cr1 C6 37.68(6) 2_655 2_655
C7 Cr1 C6 142.32(6) . 2_655
C5 Cr1 C6 142.17(6) 2_655 .
C5 Cr1 C6 37.83(6) . .
C7 Cr1 C6 142.32(6) 2_655 .
C7 Cr1 C6 37.68(6) . .
C6 Cr1 C6 180.0 2_655 .
C5 Cr1 C8 98.46(5) 2_655 .
C5 Cr1 C8 81.54(5) . .
C7 Cr1 C8 142.46(5) 2_655 .
C7 Cr1 C8 37.54(5) . .
C6 Cr1 C8 112.35(5) 2_655 .
C6 Cr1 C8 67.65(5) . .
C5 Cr1 C8 81.54(5) 2_655 2_655
C5 Cr1 C8 98.46(5) . 2_655
C7 Cr1 C8 37.54(5) 2_655 2_655
C7 Cr1 C8 142.46(5) . 2_655
C6 Cr1 C8 67.65(5) 2_655 2_655
C6 Cr1 C8 112.35(5) . 2_655
C8 Cr1 C8 180.0 . 2_655
C5 Cr1 C4 38.13(5) 2_655 2_655
C5 Cr1 C4 141.87(5) . 2_655
C7 Cr1 C4 82.73(5) 2_655 2_655
C7 Cr1 C4 97.27(5) . 2_655
C6 Cr1 C4 68.78(5) 2_655 2_655
C6 Cr1 C4 111.22(5) . 2_655
C8 Cr1 C4 109.53(5) . 2_655
C8 Cr1 C4 70.47(5) 2_655 2_655
C5 Cr1 C4 141.87(5) 2_655 .
C5 Cr1 C4 38.13(5) . .
C7 Cr1 C4 97.27(5) 2_655 .
C7 Cr1 C4 82.73(5) . .
C6 Cr1 C4 111.22(5) 2_655 .
C6 Cr1 C4 68.78(5) . .
C8 Cr1 C4 70.47(5) . .
C8 Cr1 C4 109.53(5) 2_655 .
C4 Cr1 C4 180.0 2_655 .
C5 Cr1 B1 113.85(5) 2_655 .
C5 Cr1 B1 66.15(5) . .
C7 Cr1 B1 113.76(5) 2_655 .
C7 Cr1 B1 66.24(5) . .
C6 Cr1 B1 102.86(5) 2_655 .
C6 Cr1 B1 77.14(5) . .
C8 Cr1 B1 37.45(5) . .
C8 Cr1 B1 142.55(5) 2_655 .
C4 Cr1 B1 142.20(4) 2_655 .
C4 Cr1 B1 37.80(4) . .
C5 Cr1 B1 66.15(5) 2_655 2_655
C5 Cr1 B1 113.85(5) . 2_655
C7 Cr1 B1 66.24(5) 2_655 2_655
C7 Cr1 B1 113.76(5) . 2_655
C6 Cr1 B1 77.14(5) 2_655 2_655
C6 Cr1 B1 102.86(5) . 2_655
C8 Cr1 B1 142.55(5) . 2_655
C8 Cr1 B1 37.45(5) 2_655 2_655
C4 Cr1 B1 37.81(4) 2_655 2_655
C4 Cr1 B1 142.20(4) . 2_655
B1 Cr1 B1 180.0 . 2_655
C2 Si1 C1 107.70(8) . .
C2 Si1 C3 109.52(9) . .
C1 Si1 C3 107.90(9) . .
C2 Si1 C4 112.20(7) . .
C1 Si1 C4 109.76(7) . .
C3 Si1 C4 109.65(7) . .
Si1 C1 H1A 109.5 . .
Si1 C1 H1B 109.5 . .
H1A C1 H1B 109.5 . .
Si1 C1 H1C 109.5 . .
H1A C1 H1C 109.5 . .
H1B C1 H1C 109.5 . .
Si1 C2 H2A 109.5 . .
Si1 C2 H2B 109.5 . .
H2A C2 H2B 109.5 . .
Si1 C2 H2C 109.5 . .
H2A C2 H2C 109.5 . .
H2B C2 H2C 109.5 . .
Si1 C3 H3A 109.5 . .
Si1 C3 H3B 109.5 . .
H3A C3 H3B 109.5 . .
Si1 C3 H3C 109.5 . .
H3A C3 H3C 109.5 . .
H3B C3 H3C 109.5 . .
C5 C4 B1 117.33(11) . .
C5 C4 Si1 117.22(9) . .
B1 C4 Si1 124.82(9) . .
C5 C4 Cr1 68.22(7) . .
B1 C4 Cr1 79.85(7) . .
Si1 C4 Cr1 128.71(6) . .
C6 C5 C4 122.68(12) . .
C6 C5 Cr1 72.24(8) . .
C4 C5 Cr1 73.64(7) . .
C6 C5 H5 118.7 . .
C4 C5 H5 118.7 . .
Cr1 C5 H5 127.7 . .
C7 C6 C5 120.94(12) . .
C7 C6 Cr1 70.58(8) . .
C5 C6 Cr1 69.93(7) . .
C7 C6 H6 119.5 . .
C5 C6 H6 119.5 . .
Cr1 C6 H6 133.3 . .
C6 C7 C8 120.71(12) . .
C6 C7 Cr1 71.75(8) . .
C8 C7 Cr1 72.88(7) . .
C6 C7 H7 119.6 . .
C8 C7 H7 119.6 . .
Cr1 C7 H7 127.9 . .
C7 C8 B1 120.58(13) . .
C7 C8 Cr1 69.59(7) . .
B1 C8 Cr1 80.64(7) . .
C7 C8 H8 119.7 . .
B1 C8 H8 119.7 . .
Cr1 C8 H8 121.1 . .
C10 C9 C14 117.41(12) . .
C10 C9 B1 126.65(12) . .
C14 C9 B1 115.59(11) . .
C11 C10 C9 120.83(13) . .
C11 C10 C15 118.71(13) . .
C9 C10 C15 120.44(12) . .
C12 C11 C10 121.74(14) . .
C12 C11 H11 119.1 . .
C10 C11 H11 119.1 . .
C13 C12 C11 117.61(12) . .
C13 C12 C16 121.23(14) . .
C11 C12 C16 121.16(15) . .
C12 C13 C14 122.17(13) . .
C12 C13 H13 118.9 . .
C14 C13 H13 118.9 . .
C13 C14 C9 120.24(13) . .
C13 C14 C17 118.61(12) . .
C9 C14 C17 121.03(12) . .
C10 C15 H15A 109.5 . .
C10 C15 H15B 109.5 . .
H15A C15 H15B 109.5 . .
C10 C15 H15C 109.5 . .
H15A C15 H15C 109.5 . .
H15B C15 H15C 109.5 . .
C12 C16 H16A 109.5 . .
C12 C16 H16B 109.5 . .
H16A C16 H16B 109.5 . .
C12 C16 H16C 109.5 . .
H16A C16 H16C 109.5 . .
H16B C16 H16C 109.5 . .
C14 C17 H17A 109.5 . .
C14 C17 H17B 109.5 . .
H17A C17 H17B 109.5 . .
C14 C17 H17C 109.5 . .
H17A C17 H17C 109.5 . .
H17B C17 H17C 109.5 . .
C8 B1 C4 113.29(11) . .
C8 B1 C9 120.51(11) . .
C4 B1 C9 126.10(11) . .
C8 B1 Cr1 61.91(6) . .
C4 B1 Cr1 62.34(6) . .
C9 B1 Cr1 151.13(9) . .

loop_
_geom_bond_atom_site_label_1
_geom_bond_atom_site_label_2
_geom_bond_distance
_geom_bond_site_symmetry_2
Cr1 C5 2.1571(13) 2_655
Cr1 C5 2.1572(13) .
Cr1 C7 2.1721(13) 2_655
Cr1 C7 2.1721(13) .
Cr1 C6 2.1872(13) 2_655
Cr1 C6 2.1872(13) .
Cr1 C8 2.2149(12) .
Cr1 C8 2.2149(12) 2_655
Cr1 C4 2.2289(12) 2_655
Cr1 C4 2.2290(12) .
Cr1 B1 2.4771(13) .
Cr1 B1 2.4771(13) 2_655
Si1 C2 1.8661(16) .
Si1 C1 1.8675(17) .
Si1 C3 1.8729(16) .
Si1 C4 1.8814(13) .
C1 H1A 0.9800 .
C1 H1B 0.9800 .
C1 H1C 0.9800 .
C2 H2A 0.9800 .
C2 H2B 0.9800 .
C2 H2C 0.9800 .
C3 H3A 0.9800 .
C3 H3B 0.9800 .
C3 H3C 0.9800 .
C4 C5 1.4344(17) .
C4 B1 1.5425(18) .
C5 C6 1.408(2) .
C5 H5 0.9500 .
C6 C7 1.408(2) .
C6 H6 0.9500 .
C7 C8 1.412(2) .
C7 H7 0.9500 .
C8 B1 1.5267(19) .
C8 H8 0.9500 .
C9 C10 1.4044(19) .
C9 C14 1.4129(18) .
C9 B1 1.5880(18) .
C10 C11 1.3950(18) .
C10 C15 1.516(2) .
C11 C12 1.389(2) .
C11 H11 0.9500 .
C12 C13 1.382(2) .
C12 C16 1.5142(19) .
C13 C14 1.3978(18) .
C13 H13 0.9500 .
C14 C17 1.512(2) .
C15 H15A 0.9800 .
C15 H15B 0.9800 .
C15 H15C 0.9800 .
C16 H16A 0.9800 .
C16 H16B 0.9800 .
C16 H16C 0.9800 .
C17 H17A 0.9800 .
C17 H17B 0.9800 .
C17 H17C 0.9800 .

loop_
_geom_torsion_atom_site_label_1
_geom_torsion_atom_site_label_2
_geom_torsion_atom_site_label_3
_geom_torsion_atom_site_label_4
_geom_torsion
_geom_torsion_site_symmetry_1
C2 Si1 C4 C5 150.88(10) .
C1 Si1 C4 C5 -89.41(11) .
C3 Si1 C4 C5 28.95(13) .
C2 Si1 C4 B1 -38.49(13) .
C1 Si1 C4 B1 81.22(12) .
C3 Si1 C4 B1 -160.42(12) .
C2 Si1 C4 Cr1 67.91(10) .
C1 Si1 C4 Cr1 -172.38(8) .
C3 Si1 C4 Cr1 -54.02(11) .
C5 Cr1 C4 C5 180.0 2_655
C7 Cr1 C4 C5 -115.10(8) 2_655
C7 Cr1 C4 C5 64.90(8) .
C6 Cr1 C4 C5 -151.36(8) 2_655
C6 Cr1 C4 C5 28.64(8) .
C8 Cr1 C4 C5 101.48(9) .
C8 Cr1 C4 C5 -78.52(9) 2_655
C4 Cr1 C4 C5 78(7) 2_655
B1 Cr1 C4 C5 125.01(11) .
B1 Cr1 C4 C5 -54.99(11) 2_655
C5 Cr1 C4 B1 54.99(11) 2_655
C5 Cr1 C4 B1 -125.01(11) .
C7 Cr1 C4 B1 119.89(8) 2_655
C7 Cr1 C4 B1 -60.11(8) .
C6 Cr1 C4 B1 83.63(8) 2_655
C6 Cr1 C4 B1 -96.36(8) .
C8 Cr1 C4 B1 -23.53(7) .
C8 Cr1 C4 B1 156.47(7) 2_655
C4 Cr1 C4 B1 -47(7) 2_655
B1 Cr1 C4 B1 180.0 2_655
C5 Cr1 C4 Si1 -71.88(11) 2_655
C5 Cr1 C4 Si1 108.12(11) .
C7 Cr1 C4 Si1 -6.98(9) 2_655
C7 Cr1 C4 Si1 173.02(9) .
C6 Cr1 C4 Si1 -43.23(9) 2_655
C6 Cr1 C4 Si1 136.77(9) .
C8 Cr1 C4 Si1 -150.39(9) .
C8 Cr1 C4 Si1 29.61(9) 2_655
C4 Cr1 C4 Si1 -174(7) 2_655
B1 Cr1 C4 Si1 -126.87(12) .
B1 Cr1 C4 Si1 53.13(12) 2_655
B1 C4 C5 C6 9.63(18) .
Si1 C4 C5 C6 -179.03(10) .
Cr1 C4 C5 C6 -55.54(11) .
B1 C4 C5 Cr1 65.16(10) .
Si1 C4 C5 Cr1 -123.49(8) .
C5 Cr1 C5 C6 20(7) 2_655
C7 Cr1 C5 C6 -152.50(8) 2_655
C7 Cr1 C5 C6 27.50(8) .
C6 Cr1 C5 C6 180.0 2_655
C8 Cr1 C5 C6 64.20(8) .
C8 Cr1 C5 C6 -115.80(8) 2_655
C4 Cr1 C5 C6 -46.77(12) 2_655
C4 Cr1 C5 C6 133.22(12) .
B1 Cr1 C5 C6 99.93(9) .
B1 Cr1 C5 C6 -80.07(9) 2_655
C5 Cr1 C5 C4 -113(7) 2_655
C7 Cr1 C5 C4 74.28(8) 2_655
C7 Cr1 C5 C4 -105.72(8) .
C6 Cr1 C5 C4 46.77(12) 2_655
C6 Cr1 C5 C4 -133.22(12) .
C8 Cr1 C5 C4 -69.03(8) .
C8 Cr1 C5 C4 110.97(8) 2_655
C4 Cr1 C5 C4 180.0 2_655
B1 Cr1 C5 C4 -33.29(7) .
B1 Cr1 C5 C4 146.71(7) 2_655
C4 C5 C6 C7 5.3(2) .
Cr1 C5 C6 C7 -50.82(12) .
C4 C5 C6 Cr1 56.17(11) .
C5 Cr1 C6 C7 -44.83(12) 2_655
C5 Cr1 C6 C7 135.17(12) .
C7 Cr1 C6 C7 180.0 2_655
C6 Cr1 C6 C7 4(15) 2_655
C8 Cr1 C6 C7 29.50(8) .
C8 Cr1 C6 C7 -150.50(8) 2_655
C4 Cr1 C6 C7 -73.69(8) 2_655
C4 Cr1 C6 C7 106.31(8) .
B1 Cr1 C6 C7 67.63(8) .
B1 Cr1 C6 C7 -112.37(8) 2_655
C5 Cr1 C6 C5 180.0 2_655
C7 Cr1 C6 C5 44.83(12) 2_655
C7 Cr1 C6 C5 -135.17(12) .
C6 Cr1 C6 C5 -132(15) 2_655
C8 Cr1 C6 C5 -105.67(8) .
C8 Cr1 C6 C5 74.33(8) 2_655
C4 Cr1 C6 C5 151.14(7) 2_655
C4 Cr1 C6 C5 -28.86(7) .
B1 Cr1 C6 C5 -67.53(8) .
B1 Cr1 C6 C5 112.47(8) 2_655
C5 C6 C7 C8 -5.6(2) .
Cr1 C6 C7 C8 -56.18(12) .
C5 C6 C7 Cr1 50.54(11) .
C5 Cr1 C7 C6 152.40(8) 2_655
C5 Cr1 C7 C6 -27.60(8) .
C7 Cr1 C7 C6 135(28) 2_655
C6 Cr1 C7 C6 180.0 2_655
C8 Cr1 C7 C6 -131.63(12) .
C8 Cr1 C7 C6 48.37(12) 2_655
C4 Cr1 C7 C6 115.58(8) 2_655
C4 Cr1 C7 C6 -64.42(8) .
B1 Cr1 C7 C6 -99.91(9) .
B1 Cr1 C7 C6 80.09(9) 2_655
C5 Cr1 C7 C8 -75.97(9) 2_655
C5 Cr1 C7 C8 104.03(9) .
C7 Cr1 C7 C8 -93(28) 2_655
C6 Cr1 C7 C8 -48.37(12) 2_655
C6 Cr1 C7 C8 131.63(12) .
C8 Cr1 C7 C8 180.0 2_655
C4 Cr1 C7 C8 -112.79(8) 2_655
C4 Cr1 C7 C8 67.21(8) .
B1 Cr1 C7 C8 31.72(8) .
B1 Cr1 C7 C8 -148.28(8) 2_655
C6 C7 C8 B1 -9.42(19) .
Cr1 C7 C8 B1 -65.07(11) .
C6 C7 C8 Cr1 55.65(11) .
C5 Cr1 C8 C7 113.75(9) 2_655
C5 Cr1 C8 C7 -66.25(9) .
C7 Cr1 C8 C7 180.0 2_655
C6 Cr1 C8 C7 150.40(9) 2_655
C6 Cr1 C8 C7 -29.60(9) .
C8 Cr1 C8 C7 -125(4) 2_655
C4 Cr1 C8 C7 76.03(9) 2_655
C4 Cr1 C8 C7 -103.97(9) .
B1 Cr1 C8 C7 -127.70(12) .
B1 Cr1 C8 C7 52.30(12) 2_655
C5 Cr1 C8 B1 -118.56(8) 2_655
C5 Cr1 C8 B1 61.45(8) .
C7 Cr1 C8 B1 -52.30(12) 2_655
C7 Cr1 C8 B1 127.70(12) .
C6 Cr1 C8 B1 -81.90(9) 2_655
C6 Cr1 C8 B1 98.10(9) .
C8 Cr1 C8 B1 2(4) 2_655
C4 Cr1 C8 B1 -156.28(7) 2_655
C4 Cr1 C8 B1 23.73(7) .
B1 Cr1 C8 B1 180.0 2_655
C14 C9 C10 C11 0.2(2) .
B1 C9 C10 C11 173.13(13) .
C14 C9 C10 C15 -178.58(15) .
B1 C9 C10 C15 -5.7(2) .
C9 C10 C11 C12 -0.1(2) .
C15 C10 C11 C12 178.70(16) .
C10 C11 C12 C13 0.4(2) .
C10 C11 C12 C16 -178.86(15) .
C11 C12 C13 C14 -0.9(2) .
C16 C12 C13 C14 178.40(14) .
C12 C13 C14 C9 1.0(2) .
C12 C13 C14 C17 -174.94(14) .
C10 C9 C14 C13 -0.7(2) .
B1 C9 C14 C13 -174.35(12) .
C10 C9 C14 C17 175.21(13) .
B1 C9 C14 C17 1.51(19) .
C7 C8 B1 C4 22.84(17) .
Cr1 C8 B1 C4 -36.62(10) .
C7 C8 B1 C9 -153.64(12) .
Cr1 C8 B1 C9 146.89(11) .
C7 C8 B1 Cr1 59.47(10) .
C5 C4 B1 C8 -22.43(16) .
Si1 C4 B1 C8 166.95(9) .
Cr1 C4 B1 C8 36.45(10) .
C5 C4 B1 C9 153.82(12) .
Si1 C4 B1 C9 -16.80(18) .
Cr1 C4 B1 C9 -147.29(12) .
C5 C4 B1 Cr1 -58.89(10) .
Si1 C4 B1 Cr1 130.49(10) .
C10 C9 B1 C8 -77.44(18) .
C14 C9 B1 C8 95.57(15) .
C10 C9 B1 C4 106.55(16) .
C14 C9 B1 C4 -80.43(16) .
C10 C9 B1 Cr1 8.9(3) .
C14 C9 B1 Cr1 -178.05(15) .
C5 Cr1 B1 C8 71.79(9) 2_655
C5 Cr1 B1 C8 -108.21(9) .
C7 Cr1 B1 C8 148.21(8) 2_655
C7 Cr1 B1 C8 -31.78(8) .
C6 Cr1 B1 C8 110.08(9) 2_655
C6 Cr1 B1 C8 -69.92(9) .
C8 Cr1 B1 C8 180.0 2_655
C4 Cr1 B1 C8 38.21(11) 2_655
C4 Cr1 B1 C8 -141.78(11) .
B1 Cr1 B1 C8 -180(10) 2_655
C5 Cr1 B1 C4 -146.43(7) 2_655
C5 Cr1 B1 C4 33.57(7) .
C7 Cr1 B1 C4 -70.00(9) 2_655
C7 Cr1 B1 C4 110.00(9) .
C6 Cr1 B1 C4 -108.14(8) 2_655
C6 Cr1 B1 C4 71.86(8) .
C8 Cr1 B1 C4 141.78(11) .
C8 Cr1 B1 C4 -38.22(11) 2_655
C4 Cr1 B1 C4 180.0 2_655
B1 Cr1 B1 C4 -38(10) 2_655
C5 Cr1 B1 C9 -31.1(2) 2_655
C5 Cr1 B1 C9 148.9(2) .
C7 Cr1 B1 C9 45.3(2) 2_655
C7 Cr1 B1 C9 -134.7(2) .
C6 Cr1 B1 C9 7.1(2) 2_655
C6 Cr1 B1 C9 -172.9(2) .
C8 Cr1 B1 C9 -102.9(2) .
C8 Cr1 B1 C9 77.1(2) 2_655
C4 Cr1 B1 C9 -64.7(2) 2_655
C4 Cr1 B1 C9 115.3(2) .
B1 Cr1 B1 C9 77(10) 2_655
